data_1532605
loop_
_publ_author_name
'Iwasaki, K.'
'Yamane, H.'
'Kubota, S.'
'Takahashi, J.'
'Yamashita, T.'
'Kajitani, T.'
'Nakajima, K.'
'Miyazaki, Y.'
'Shimada, M.'

_publ_section_title
;
 Synthesis and characterization of Ag5-x Pb2 O6-d
;
_journal_name_full 'Physica C (Amsterdam)'
_journal_page_first 263
_journal_page_last 268
_journal_volume 382
_journal_year 2002
_chemical_formula_sum 'Ag4.64 O5.87 Pb2'
_chemical_name_systematic 'Ag4.64 Pb2 O5.87'
_space_group_IT_number 162
_symmetry_space_group_name_Hall '-P 3 2'
_symmetry_space_group_name_H-M 'P -3 1 m'
_cell_angle_alpha 90
_cell_angle_beta 90
_cell_angle_gamma 120
_cell_formula_units_Z 1
_cell_length_a 5.9415
_cell_length_b 5.9415
_cell_length_c 6.4289
_cell_volume 196.544
_citation_journal_id_ASTM PHYCE6
_cod_data_source_file Iwasaki_PHYCE6_2002_585.cif
_cod_data_source_block Ag4.64O5.87Pb2
_cod_original_cell_volume 196.5439
_cod_database_code 1532605

loop_
_symmetry_equiv_pos_as_xyz
x,y,z
-y,x-y,z
-x+y,-x,z
-y,-x,-z
x,x-y,-z
-x+y,y,-z
-x,-y,-z
y,-x+y,-z
x-y,x,-z
y,x,z
-x,-x+y,z
x-y,-y,z

loop_
_atom_site_label
_atom_site_type_symbol
_atom_site_fract_x
_atom_site_fract_y
_atom_site_fract_z
_atom_site_occupancy
_atom_site_U_iso_or_equiv
Pb1 Pb+3 0.6667 0.3333 0.5 1 0.0
O1 O-2 0.368 0 0.703 0.978 0.0
Ag1 Ag+1 0 0 0.2405 0.928 0.0
Ag2 Ag+1 0.5 0 0 0.928 0.0
